data_2018500
loop_
_publ_author_name
'Wu, Dan'
'Qin, Na'
'Liu, Qi-Kui'
'Ma, Jian-Ping'
'Dong, Yu-Bin'

_publ_section_title
;
 The structures of three Hg~2~<i>X</i>~4~<i>L</i>~2~ macrocycles {<i>X</i>
 = Cl, Br and I, and <i>L</i> = 1,2-bis[4-(pyridin-3-yl)phenoxy]ethane}
 assembled from ether-bridged dipyridyl ligands
;
_journal_coeditor_code GZ3208
_journal_issue 6
_journal_name_full 'Acta Crystallographica Section C'
_journal_page_first m156
_journal_page_last m160
_journal_paper_doi 10.1107/S0108270112019075
_journal_volume 68
_journal_year 2012
_chemical_formula_iupac '[Hg2 Br4 (C24 H20 N2 O2)2]'
_chemical_formula_moiety 'C48 H40 Br4 Hg2 N4 O4'
_chemical_formula_sum 'C48 H40 Br4 Hg2 N4 O4'
_chemical_formula_weight 1457.66
_chemical_name_systematic
;
bis{\m-1,2-bis[4-(pyridin-3-yl)phenoxy]ethane-
\k^2^<i>N</i>:<i>N</i>'}bis[dibromidomercury(II)]
;
_space_group_IT_number 2
_symmetry_cell_setting triclinic
_symmetry_space_group_name_Hall '-P 1'
_symmetry_space_group_name_H-M 'P -1'
_atom_sites_solution_hydrogens geom
_atom_sites_solution_primary direct
_atom_sites_solution_secondary difmap
_audit_creation_method SHELXL-97
_cell_angle_alpha 81.812(5)
_cell_angle_beta 78.764(5)
_cell_angle_gamma 81.635(5)
_cell_formula_units_Z 1
_cell_length_a 9.021(4)
_cell_length_b 11.096(4)
_cell_length_c 11.914(5)
_cell_measurement_reflns_used 2261
_cell_measurement_temperature 298(2)
_cell_measurement_theta_max 23.178
_cell_measurement_theta_min 2.320
_cell_volume 1149.2(8)
_computing_cell_refinement 'SMART (Bruker, 2003)'
_computing_data_collection 'SMART (Bruker, 2003)'
_computing_data_reduction 'SAINT (Bruker, 2003)'
_computing_molecular_graphics 'SHELXTL (Sheldrick, 2008)'
_computing_publication_material 'SHELXTL (Sheldrick, 2008)'
_computing_structure_refinement 'SHELXL97 (Sheldrick, 2008)'
_computing_structure_solution 'SHELXS97 (Sheldrick, 2008)'
_diffrn_ambient_temperature 298(2)
_diffrn_measured_fraction_theta_full 0.980
_diffrn_measured_fraction_theta_max 0.980
_diffrn_measurement_device_type 'Bruker SMART CCD area-detector'
_diffrn_measurement_method '\f and \w scans'
_diffrn_radiation_monochromator graphite
_diffrn_radiation_source 'fine-focus sealed tube'
_diffrn_radiation_type MoK\a
_diffrn_radiation_wavelength 0.71073
_diffrn_reflns_av_R_equivalents 0.0246
_diffrn_reflns_av_sigmaI/netI 0.0526
_diffrn_reflns_limit_h_max 9
_diffrn_reflns_limit_h_min -10
_diffrn_reflns_limit_k_max 7
_diffrn_reflns_limit_k_min -13
_diffrn_reflns_limit_l_max 14
_diffrn_reflns_limit_l_min -14
_diffrn_reflns_number 6112
_diffrn_reflns_theta_full 25.59
_diffrn_reflns_theta_max 25.59
_diffrn_reflns_theta_min 1.75
_exptl_absorpt_coefficient_mu 10.198
_exptl_absorpt_correction_T_max 0.3507
_exptl_absorpt_correction_T_min 0.3100
_exptl_absorpt_correction_type multi-scan
_exptl_absorpt_process_details '(SADABS; Bruker, 2003)'
_exptl_crystal_colour colourless
_exptl_crystal_density_diffrn 2.106
_exptl_crystal_density_method 'not measured'
_exptl_crystal_description block
_exptl_crystal_F_000 688
_exptl_crystal_size_max 0.15
_exptl_crystal_size_mid 0.14
_exptl_crystal_size_min 0.13
_refine_diff_density_max 1.193
_refine_diff_density_min -1.040
_refine_ls_extinction_method none
_refine_ls_goodness_of_fit_ref 1.082
_refine_ls_hydrogen_treatment constr
_refine_ls_matrix_type full
_refine_ls_number_parameters 280
_refine_ls_number_reflns 4234
_refine_ls_number_restraints 0
_refine_ls_restrained_S_all 1.082
_refine_ls_R_factor_all 0.0511
_refine_ls_R_factor_gt 0.0400
_refine_ls_shift/su_max 0.001
_refine_ls_shift/su_mean 0.000
_refine_ls_structure_factor_coef Fsqd
_refine_ls_weighting_details 'calc w=1/[\s^2^(Fo^2^)+(0.0448P)^2^+0.1447P] where P=(Fo^2^+2Fc^2^)/3'
_refine_ls_weighting_scheme calc
_refine_ls_wR_factor_gt 0.0951
_refine_ls_wR_factor_ref 0.0998
_reflns_number_gt 3491
_reflns_number_total 4234
_reflns_threshold_expression I>2\s(I)
_cod_data_source_file gz3208.cif
_cod_data_source_block II
_cod_original_cell_volume 1149.1(8)
_cod_original_sg_symbol_Hall '-p 1'
_cod_database_code 2018500
_cod_database_fobs_code 2018500

loop_
_symmetry_equiv_pos_as_xyz
'x, y, z'
'-x, -y, -z'

loop_
_atom_site_type_symbol
_atom_site_label
_atom_site_fract_x
_atom_site_fract_y
_atom_site_fract_z
_atom_site_U_iso_or_equiv
_atom_site_adp_type
_atom_site_calc_flag
_atom_site_refinement_flags
_atom_site_occupancy
_atom_site_symmetry_multiplicity
Br Br1 0.46032(8) -0.16667(8) 1.06539(8) 0.0674(2) Uani d . 1 1
Br Br2 0.25820(11) -0.52762(8) 1.02646(10) 0.0853(3) Uani d . 1 1
C C1 0.4994(10) -0.3976(8) 0.7275(8) 0.080(3) Uani d . 1 1
H H1 0.4598 -0.4703 0.7590 0.095 Uiso calc R 1 1
C C2 0.5734(12) -0.3894(9) 0.6154(8) 0.088(3) Uani d . 1 1
H H2 0.5876 -0.4555 0.5728 0.105 Uiso calc R 1 1
C C3 0.6271(11) -0.2775(9) 0.5671(7) 0.079(3) Uani d . 1 1
H H3 0.6766 -0.2681 0.4908 0.095 Uiso calc R 1 1
C C4 0.6066(7) -0.1812(7) 0.6325(6) 0.0527(17) Uani d . 1 1
C C5 0.5342(8) -0.2045(7) 0.7467(6) 0.0540(17) Uani d . 1 1
H H5 0.5224 -0.1422 0.7935 0.065 Uiso calc R 1 1
C C6 0.6596(8) -0.0593(7) 0.5874(6) 0.0516(17) Uani d . 1 1
C C7 0.7724(9) -0.0468(7) 0.4912(6) 0.063(2) Uani d . 1 1
H H7 0.8144 -0.1155 0.4543 0.076 Uiso calc R 1 1
C C8 0.8246(9) 0.0643(8) 0.4482(6) 0.068(2) Uani d . 1 1
H H8 0.9004 0.0698 0.3831 0.082 Uiso calc R 1 1
C C9 0.7647(8) 0.1669(7) 0.5013(6) 0.0555(18) Uani d . 1 1
C C10 0.6499(9) 0.1575(8) 0.5974(6) 0.063(2) Uani d . 1 1
H H10 0.6076 0.2262 0.6343 0.075 Uiso calc R 1 1
C C11 0.5987(8) 0.0439(7) 0.6380(6) 0.0586(19) Uani d . 1 1
H H11 0.5207 0.0383 0.7016 0.070 Uiso calc R 1 1
C C12 0.9231(10) 0.2928(7) 0.3664(7) 0.074(2) Uani d . 1 1
H H12A 0.8797 0.2843 0.3000 0.089 Uiso calc R 1 1
H H12B 1.0077 0.2287 0.3718 0.089 Uiso calc R 1 1
C C13 0.9791(10) 0.4190(8) 0.3523(8) 0.084(3) Uani d . 1 1
H H13A 1.0066 0.4339 0.4235 0.101 Uiso calc R 1 1
H H13B 1.0677 0.4235 0.2916 0.101 Uiso calc R 1 1
C C14 0.8920(8) 0.6250(8) 0.2874(6) 0.061(2) Uani d . 1 1
C C15 1.0254(9) 0.6680(8) 0.2959(7) 0.068(2) Uani d . 1 1
H H15 1.1008 0.6165 0.3283 0.082 Uiso calc R 1 1
C C16 1.0450(8) 0.7904(8) 0.2547(7) 0.065(2) Uani d . 1 1
H H16 1.1337 0.8198 0.2621 0.078 Uiso calc R 1 1
C C17 0.9381(7) 0.8686(6) 0.2037(5) 0.0466(16) Uani d . 1 1
C C18 0.8060(8) 0.8216(7) 0.1966(7) 0.0589(19) Uani d . 1 1
H H18 0.7306 0.8722 0.1633 0.071 Uiso calc R 1 1
C C19 0.7842(8) 0.7028(7) 0.2373(7) 0.0609(19) Uani d . 1 1
H H19 0.6946 0.6742 0.2309 0.073 Uiso calc R 1 1
C C20 0.9624(7) 0.9977(6) 0.1582(5) 0.0420(15) Uani d . 1 1
C C21 1.0991(8) 1.0437(7) 0.1515(7) 0.0598(19) Uani d . 1 1
H H21 1.1804 0.9932 0.1773 0.072 Uiso calc R 1 1
C C22 1.1160(8) 1.1646(7) 0.1064(7) 0.062(2) Uani d . 1 1
H H22 1.2079 1.1953 0.1016 0.074 Uiso calc R 1 1
C C23 0.9955(8) 1.2374(7) 0.0694(6) 0.0563(18) Uani d . 1 1
H H23 1.0065 1.3186 0.0403 0.068 Uiso calc R 1 1
C C24 0.8515(8) 1.0791(7) 0.1161(6) 0.0531(17) Uani d . 1 1
H H24 0.7593 1.0504 0.1170 0.064 Uiso calc R 1 1
Hg Hg1 0.35219(3) -0.32686(2) 0.99462(2) 0.05355(13) Uani d . 1 1
N N1 0.4807(7) -0.3094(6) 0.7936(5) 0.0601(15) Uani d . 1 1
N N2 0.8637(6) 1.1967(5) 0.0734(5) 0.0515(14) Uani d . 1 1
O O1 0.8105(6) 0.2816(5) 0.4685(4) 0.0705(15) Uani d . 1 1
O O2 0.8578(6) 0.5059(5) 0.3240(5) 0.0792(17) Uani d . 1 1

loop_
_atom_site_aniso_label
_atom_site_aniso_U_11
_atom_site_aniso_U_22
_atom_site_aniso_U_33
_atom_site_aniso_U_12
_atom_site_aniso_U_13
_atom_site_aniso_U_23
Br1 0.0517(4) 0.0724(5) 0.0860(6) -0.0108(4) -0.0146(4) -0.0296(5)
Br2 0.0754(5) 0.0491(5) 0.1318(9) -0.0217(4) -0.0170(5) 0.0004(5)
C1 0.095(7) 0.067(5) 0.084(7) -0.038(5) -0.011(5) -0.008(5)
C2 0.118(8) 0.082(6) 0.072(6) -0.040(6) -0.002(5) -0.028(5)
C3 0.094(6) 0.095(7) 0.051(5) -0.021(6) -0.002(4) -0.020(5)
C4 0.044(4) 0.061(5) 0.054(4) -0.005(3) -0.010(3) -0.011(4)
C5 0.056(4) 0.058(4) 0.048(4) -0.010(4) -0.004(3) -0.008(4)
C6 0.049(4) 0.062(5) 0.045(4) -0.008(3) -0.012(3) -0.004(3)
C7 0.074(5) 0.063(5) 0.043(4) 0.001(4) 0.008(3) -0.014(4)
C8 0.072(5) 0.084(6) 0.039(4) -0.011(5) 0.014(3) -0.003(4)
C9 0.059(4) 0.069(5) 0.036(4) -0.007(4) -0.005(3) -0.002(4)
C10 0.069(5) 0.068(5) 0.048(4) -0.008(4) -0.001(4) -0.011(4)
C11 0.054(4) 0.072(5) 0.047(4) -0.016(4) 0.005(3) -0.007(4)
C12 0.092(6) 0.061(5) 0.056(5) -0.004(5) 0.007(4) 0.003(4)
C13 0.077(6) 0.088(7) 0.074(6) -0.004(5) -0.005(5) 0.021(5)
C14 0.056(4) 0.076(5) 0.046(4) -0.005(4) 0.001(3) -0.003(4)
C15 0.058(5) 0.071(5) 0.068(5) -0.003(4) -0.016(4) 0.018(4)
C16 0.047(4) 0.083(6) 0.064(5) -0.009(4) -0.017(3) 0.005(4)
C17 0.037(3) 0.060(4) 0.041(4) 0.002(3) -0.002(3) -0.015(3)
C18 0.050(4) 0.055(4) 0.075(5) -0.002(4) -0.018(4) -0.013(4)
C19 0.057(4) 0.065(5) 0.065(5) -0.014(4) -0.019(4) -0.005(4)
C20 0.038(3) 0.056(4) 0.033(3) -0.006(3) -0.003(3) -0.014(3)
C21 0.037(4) 0.069(5) 0.073(5) 0.003(3) -0.009(3) -0.015(4)
C22 0.038(4) 0.069(5) 0.082(6) -0.005(4) -0.015(4) -0.015(4)
C23 0.046(4) 0.054(4) 0.068(5) -0.011(3) -0.001(3) -0.010(4)
C24 0.044(4) 0.061(5) 0.058(4) -0.013(3) -0.013(3) -0.007(4)
Hg1 0.05616(19) 0.04413(18) 0.0619(2) -0.01459(13) -0.01151(13) -0.00151(13)
N1 0.065(4) 0.060(4) 0.056(4) -0.017(3) -0.011(3) -0.003(3)
N2 0.045(3) 0.056(4) 0.054(4) -0.010(3) -0.006(3) -0.007(3)
O1 0.086(4) 0.069(4) 0.050(3) -0.017(3) 0.001(3) 0.004(3)
O2 0.073(4) 0.069(4) 0.085(4) -0.010(3) -0.009(3) 0.021(3)

loop_
_atom_type_symbol
_atom_type_description
_atom_type_scat_dispersion_real
_atom_type_scat_dispersion_imag
_atom_type_scat_source
C C 0.0033 0.0016 'International Tables Vol C Tables 4.2.6.8 and 6.1.1.4'
H H 0.0000 0.0000 'International Tables Vol C Tables 4.2.6.8 and 6.1.1.4'
N N 0.0061 0.0033 'International Tables Vol C Tables 4.2.6.8 and 6.1.1.4'
O O 0.0106 0.0060 'International Tables Vol C Tables 4.2.6.8 and 6.1.1.4'
Br Br -0.2901 2.4595 'International Tables Vol C Tables 4.2.6.8 and 6.1.1.4'
Hg Hg -2.3894 9.2266 'International Tables Vol C Tables 4.2.6.8 and 6.1.1.4'

loop_
_geom_angle_atom_site_label_1
_geom_angle_atom_site_label_2
_geom_angle_atom_site_label_3
_geom_angle_site_symmetry_1
_geom_angle_site_symmetry_3
_geom_angle
_geom_angle_publ_flag
N1 C1 C2 . . 124.3(8) no
N1 C1 H1 . . 117.9 no
C2 C1 H1 . . 117.9 no
C1 C2 C3 . . 117.5(8) no
C1 C2 H2 . . 121.3 no
C3 C2 H2 . . 121.3 no
C4 C3 C2 . . 120.2(8) no
C4 C3 H3 . . 119.9 no
C2 C3 H3 . . 119.9 no
C3 C4 C5 . . 115.8(7) no
C3 C4 C6 . . 123.5(7) no
C5 C4 C6 . . 120.7(6) no
N1 C5 C4 . . 124.8(7) no
N1 C5 H5 . . 117.6 no
C4 C5 H5 . . 117.6 no
C11 C6 C7 . . 117.3(7) no
C11 C6 C4 . . 121.9(6) no
C7 C6 C4 . . 120.8(7) no
C8 C7 C6 . . 122.1(7) no
C8 C7 H7 . . 119.0 no
C6 C7 H7 . . 119.0 no
C9 C8 C7 . . 120.0(7) no
C9 C8 H8 . . 120.0 no
C7 C8 H8 . . 120.0 no
C8 C9 O1 . . 125.3(6) no
C8 C9 C10 . . 119.2(7) no
O1 C9 C10 . . 115.5(7) no
C9 C10 C11 . . 119.3(7) no
C9 C10 H10 . . 120.4 no
C11 C10 H10 . . 120.4 no
C6 C11 C10 . . 122.1(7) no
C6 C11 H11 . . 119.0 no
C10 C11 H11 . . 119.0 no
O1 C12 C13 . . 108.9(7) no
O1 C12 H12A . . 109.9 no
C13 C12 H12A . . 109.9 no
O1 C12 H12B . . 109.9 no
C13 C12 H12B . . 109.9 no
H12A C12 H12B . . 108.3 no
O2 C13 C12 . . 106.5(7) no
O2 C13 H13A . . 110.4 no
C12 C13 H13A . . 110.4 no
O2 C13 H13B . . 110.4 no
C12 C13 H13B . . 110.4 no
H13A C13 H13B . . 108.6 no
C19 C14 C15 . . 119.0(7) no
C19 C14 O2 . . 115.9(7) no
C15 C14 O2 . . 125.0(7) no
C14 C15 C16 . . 118.9(7) no
C14 C15 H15 . . 120.6 no
C16 C15 H15 . . 120.6 no
C17 C16 C15 . . 122.4(7) no
C17 C16 H16 . . 118.8 no
C15 C16 H16 . . 118.8 no
C16 C17 C18 . . 116.9(7) no
C16 C17 C20 . . 121.6(6) no
C18 C17 C20 . . 121.5(6) no
C19 C18 C17 . . 121.6(7) no
C19 C18 H18 . . 119.2 no
C17 C18 H18 . . 119.2 no
C18 C19 C14 . . 121.2(7) no
C18 C19 H19 . . 119.4 no
C14 C19 H19 . . 119.4 no
C24 C20 C21 . . 114.9(6) no
C24 C20 C17 . . 121.9(6) no
C21 C20 C17 . . 123.2(6) no
C20 C21 C22 . . 120.6(7) no
C20 C21 H21 . . 119.7 no
C22 C21 H21 . . 119.7 no
C23 C22 C21 . . 118.9(7) no
C23 C22 H22 . . 120.5 no
C21 C22 H22 . . 120.5 no
N2 C23 C22 . . 122.3(7) no
N2 C23 H23 . . 118.8 no
C22 C23 H23 . . 118.8 no
N2 C24 C20 . . 125.9(6) no
N2 C24 H24 . . 117.1 no
C20 C24 H24 . . 117.1 no
Br1 Hg1 Br2 . . 150.17(4) y
Br1 Hg1 N1 . . 100.18(15) y
Br2 Hg1 N1 . . 104.22(15) y
N2 Hg1 Br1 2_666 . 97.82(14) y
N2 Hg1 Br2 2_666 . 100.51(14) y
N1 Hg1 N2 . 2_666 86.53(19) y
C1 N1 C5 . . 117.3(7) no
C1 N1 Hg1 . . 123.8(5) no
C5 N1 Hg1 . . 118.9(5) no
C23 N2 C24 . . 117.4(6) no
C23 N2 Hg1 . 2_666 122.4(5) no
C24 N2 Hg1 . 2_666 120.2(4) no
C9 O1 C12 . . 115.5(6) no
C14 O2 C13 . . 116.2(6) no

loop_
_geom_bond_atom_site_label_1
_geom_bond_atom_site_label_2
_geom_bond_site_symmetry_2
_geom_bond_distance
_geom_bond_publ_flag
C1 N1 . 1.314(10) no
C1 C2 . 1.369(13) no
C1 H1 . 0.9300 no
C2 C3 . 1.404(12) no
C2 H2 . 0.9300 no
C3 C4 . 1.380(11) no
C3 H3 . 0.9300 no
C4 C5 . 1.396(10) no
C4 C6 . 1.492(10) no
C5 N1 . 1.331(9) no
C5 H5 . 0.9300 no
C6 C11 . 1.364(10) no
C6 C7 . 1.382(10) no
C7 C8 . 1.378(11) no
C7 H7 . 0.9300 no
C8 C9 . 1.371(10) no
C8 H8 . 0.9300 no
C9 O1 . 1.376(9) no
C9 C10 . 1.389(10) no
C10 C11 . 1.394(10) no
C10 H10 . 0.9300 no
C11 H11 . 0.9300 no
C12 O1 . 1.428(9) no
C12 C13 . 1.533(12) no
C12 H12A . 0.9700 no
C12 H12B . 0.9700 no
C13 O2 . 1.410(9) no
C13 H13A . 0.9700 no
C13 H13B . 0.9700 no
C14 C19 . 1.373(10) no
C14 C15 . 1.384(10) no
C14 O2 . 1.390(9) no
C15 C16 . 1.401(11) no
C15 H15 . 0.9300 no
C16 C17 . 1.374(9) no
C16 H16 . 0.9300 no
C17 C18 . 1.390(9) no
C17 C20 . 1.489(9) no
C18 C19 . 1.366(10) no
C18 H18 . 0.9300 no
C19 H19 . 0.9300 no
C20 C24 . 1.369(9) no
C20 C21 . 1.385(9) no
C21 C22 . 1.391(10) no
C21 H21 . 0.9300 no
C22 C23 . 1.363(10) no
C22 H22 . 0.9300 no
C23 N2 . 1.322(8) no
C23 H23 . 0.9300 no
C24 N2 . 1.343(9) no
C24 H24 . 0.9300 no
Br1 Hg1 . 2.4644(10) y
Br2 Hg1 . 2.4512(12) y
Hg1 N1 . 2.443(6) y
Hg1 N2 2_666 2.449(5) y
N2 Hg1 2_666 2.449(5) y

loop_
_geom_torsion_atom_site_label_1
_geom_torsion_atom_site_label_2
_geom_torsion_atom_site_label_3
_geom_torsion_atom_site_label_4
_geom_torsion_site_symmetry_1
_geom_torsion_site_symmetry_4
_geom_torsion
_geom_torsion_publ_flag
N1 C1 C2 C3 . . -2.7(16) no
C1 C2 C3 C4 . . 0.9(14) no
C2 C3 C4 C5 . . 1.4(12) no
C2 C3 C4 C6 . . -179.7(8) no
C3 C4 C5 N1 . . -2.4(11) no
C6 C4 C5 N1 . . 178.7(6) no
C3 C4 C6 C11 . . 158.8(8) no
C5 C4 C6 C11 . . -22.3(10) no
C3 C4 C6 C7 . . -20.7(11) no
C5 C4 C6 C7 . . 158.2(7) no
C11 C6 C7 C8 . . 1.1(12) no
C4 C6 C7 C8 . . -179.4(7) no
C6 C7 C8 C9 . . 0.2(13) no
C7 C8 C9 O1 . . 178.0(7) no
C7 C8 C9 C10 . . -0.9(12) no
C8 C9 C10 C11 . . 0.3(11) no
O1 C9 C10 C11 . . -178.7(7) no
C7 C6 C11 C10 . . -1.7(11) no
C4 C6 C11 C10 . . 178.8(7) no
C9 C10 C11 C6 . . 1.1(12) no
O1 C12 C13 O2 . . -70.1(9) no
C19 C14 C15 C16 . . 1.1(12) no
O2 C14 C15 C16 . . 179.6(7) no
C14 C15 C16 C17 . . -1.6(12) no
C15 C16 C17 C18 . . 1.3(11) no
C15 C16 C17 C20 . . -178.7(7) no
C16 C17 C18 C19 . . -0.7(11) no
C20 C17 C18 C19 . . 179.4(7) no
C17 C18 C19 C14 . . 0.3(12) no
C15 C14 C19 C18 . . -0.5(12) no
O2 C14 C19 C18 . . -179.1(7) no
C16 C17 C20 C24 . . -174.5(7) no
C18 C17 C20 C24 . . 5.5(10) no
C16 C17 C20 C21 . . 7.9(10) no
C18 C17 C20 C21 . . -172.2(7) no
C24 C20 C21 C22 . . 1.1(10) no
C17 C20 C21 C22 . . 178.9(7) no
C20 C21 C22 C23 . . 0.2(12) no
C21 C22 C23 N2 . . -0.9(12) no
C21 C20 C24 N2 . . -2.0(10) no
C17 C20 C24 N2 . . -179.9(6) no
C2 C1 N1 C5 . . 1.8(14) no
C2 C1 N1 Hg1 . . -178.9(8) no
C4 C5 N1 C1 . . 0.8(11) no
C4 C5 N1 Hg1 . . -178.5(5) no
N2 Hg1 N1 C1 2_666 . -104.7(7) no
Br2 Hg1 N1 C1 . . -4.7(7) no
Br1 Hg1 N1 C1 . . 158.0(6) no
N2 Hg1 N1 C5 2_666 . 74.6(5) no
Br2 Hg1 N1 C5 . . 174.5(5) no
Br1 Hg1 N1 C5 . . -22.8(5) no
C22 C23 N2 C24 . . 0.1(10) no
C22 C23 N2 Hg1 . 2_666 -179.4(6) no
C20 C24 N2 C23 . . 1.5(10) no
C20 C24 N2 Hg1 . 2_666 -179.0(5) no
C8 C9 O1 C12 . . 4.1(11) no
C10 C9 O1 C12 . . -177.0(7) no
C13 C12 O1 C9 . . -171.3(6) no
C19 C14 O2 C13 . . 166.8(7) no
C15 C14 O2 C13 . . -11.8(11) no
C12 C13 O2 C14 . . -169.1(7) no
